data_7105970
loop_
_publ_author_name
'Jackson J. Lee'
'Rebecca O. Fuller'
'Alexandre N. Sobolev'
'Henrik F. Clausen'
'Jacob Overgaard'
'George A. Koutsantonis'
'Bo B. Iversen'
'Mark A. Spackman'

_publ_section_title
;
 Temperature-dependent crystal structure of the isopropanol clathrate of
 Dianin's compound
;
_journal_name_full Chem.Commun.
_journal_page_first 2029
_journal_paper_doi 10.1039/c0cc04418k
_journal_volume 47
_journal_year 2011
_chemical_formula_moiety 'C18 H20 O2'
_chemical_formula_sum 'C18 H20 O2'
_chemical_formula_weight 268.34
_chemical_name_common 4-p-Hydroxyphenyl-2,2,4-trimethylchroman
_chemical_name_systematic
;
4-p-Hydroxyphenyl-2,2,4-trimethylchroman
;
_space_group_IT_number 148
_symmetry_cell_setting trigonal
_symmetry_Int_Tables_number 148
_symmetry_space_group_name_Hall '-R 3'
_symmetry_space_group_name_H-M 'R -3 :H'
_atom_sites_solution_hydrogens geom
_atom_sites_solution_primary direct
_atom_sites_solution_secondary difmap
_audit_creation_method SHELXL-97
_cell_angle_alpha 90.0
_cell_angle_beta 90.0
_cell_angle_gamma 120.0
_cell_formula_units_Z 18
_cell_length_a 26.7783(12)
_cell_length_b 26.7783
_cell_length_c 10.9031(4)
_cell_measurement_reflns_used 12176
_cell_measurement_temperature 100(2)
_cell_measurement_theta_max 32.26
_cell_measurement_theta_min 2.97
_cell_volume 6770.9(4)
_computing_cell_refinement
;
CrysAlisPro, Oxford Diffraction Ltd.,
Version 1.171.33.52 (release 06-11-2009 CrysAlis171 .NET)
(compiled Nov 6 2009,16:24:50)
;
_computing_data_collection
;
CrysAlisPro, Oxford Diffraction Ltd.,
Version 1.171.33.52 (release 06-11-2009 CrysAlis171 .NET)
(compiled Nov 6 2009,16:24:50)
;
_computing_data_reduction
;
CrysAlisPro, Oxford Diffraction Ltd.,
Version 1.171.33.52 (release 06-11-2009 CrysAlis171 .NET)
(compiled Nov 6 2009,16:24:50)
;
_computing_molecular_graphics 'Mercury CSD v. 2.3 (2009)'
_computing_publication_material 'SHELXL-97 (Sheldrick, 2008)'
_computing_structure_refinement 'SHELXL-97 (Sheldrick, 2008)'
_computing_structure_solution 'SHELXS-97 (Sheldrick, 2008)'
_diffrn_ambient_temperature 100(2)
_diffrn_detector_area_resol_mean 16.0009
_diffrn_measured_fraction_theta_full 0.998
_diffrn_measured_fraction_theta_max 0.969
_diffrn_measurement_device_type 'Oxford Diffraction Xcalibur-S, Sapphire3 CCD'
_diffrn_measurement_method '\w scans'
_diffrn_radiation_monochromator graphite
_diffrn_radiation_source 'normal-focus sealed tube'
_diffrn_radiation_type MoK\a
_diffrn_radiation_wavelength 0.71073
_diffrn_reflns_av_R_equivalents 0.0449
_diffrn_reflns_av_sigmaI/netI 0.0507
_diffrn_reflns_limit_h_max 38
_diffrn_reflns_limit_h_min -39
_diffrn_reflns_limit_k_max 40
_diffrn_reflns_limit_k_min -39
_diffrn_reflns_limit_l_max 15
_diffrn_reflns_limit_l_min -16
_diffrn_reflns_number 48523
_diffrn_reflns_theta_full 30.00
_diffrn_reflns_theta_max 32.29
_diffrn_reflns_theta_min 2.98
_exptl_absorpt_coefficient_mu 0.076
_exptl_absorpt_correction_T_max 1.0000
_exptl_absorpt_correction_T_min 0.9644
_exptl_absorpt_correction_type multi-scan
_exptl_absorpt_process_details
;
CrysAlisPro, Oxford Diffraction Ltd.,
Version 1.171.33.52 (release 06-11-2009 CrysAlis171 .NET)
(compiled Nov 6 2009,16:24:50)
Empirical absorption correction using spherical harmonics,
implemented in SCALE3 ABSPACK scaling algorithm.
;
_exptl_crystal_colour colorless
_exptl_crystal_density_diffrn 1.185
_exptl_crystal_density_method 'not measured'
_exptl_crystal_description needle
_exptl_crystal_F_000 2592
_exptl_crystal_size_max 0.24
_exptl_crystal_size_mid 0.19
_exptl_crystal_size_min 0.14
_refine_diff_density_max 0.675
_refine_diff_density_min -0.234
_refine_diff_density_rms 0.064
_refine_ls_extinction_method none
_refine_ls_goodness_of_fit_ref 1.003
_refine_ls_hydrogen_treatment constr
_refine_ls_matrix_type full
_refine_ls_number_parameters 181
_refine_ls_number_reflns 5194
_refine_ls_number_restraints 0
_refine_ls_restrained_S_all 1.003
_refine_ls_R_factor_all 0.0745
_refine_ls_R_factor_gt 0.0479
_refine_ls_shift/su_max 0.000
_refine_ls_shift/su_mean 0.000
_refine_ls_structure_factor_coef Fsqd
_refine_ls_weighting_details 'calc w=1/[\s^2^(Fo^2^)+(0.0740P)^2^+0.0000P] where P=(Fo^2^+2Fc^2^)/3'
_refine_ls_weighting_scheme calc
_refine_ls_wR_factor_gt 0.1224
_refine_ls_wR_factor_ref 0.1280
_reflns_number_gt 3511
_reflns_number_total 5194
_reflns_threshold_expression >2sigma(I)
_cod_data_source_file C0CC04418K.TXT
_cod_data_source_block gk286
_cod_original_sg_symbol_H-M 'R -3'
_cod_database_code 7105970

loop_
_symmetry_equiv_pos_as_xyz
'x, y, z'
'-y, x-y, z'
'-x+y, -x, z'
'x+2/3, y+1/3, z+1/3'
'-y+2/3, x-y+1/3, z+1/3'
'-x+y+2/3, -x+1/3, z+1/3'
'x+1/3, y+2/3, z+2/3'
'-y+1/3, x-y+2/3, z+2/3'
'-x+y+1/3, -x+2/3, z+2/3'
'-x, -y, -z'
'y, -x+y, -z'
'x-y, x, -z'
'-x+2/3, -y+1/3, -z+1/3'
'y+2/3, -x+y+1/3, -z+1/3'
'x-y+2/3, x+1/3, -z+1/3'
'-x+1/3, -y+2/3, -z+2/3'
'y+1/3, -x+y+2/3, -z+2/3'
'x-y+1/3, x+2/3, -z+2/3'

loop_
_atom_site_label
_atom_site_type_symbol
_atom_site_fract_x
_atom_site_fract_y
_atom_site_fract_z
_atom_site_U_iso_or_equiv
_atom_site_adp_type
_atom_site_occupancy
_atom_site_symmetry_multiplicity
_atom_site_calc_flag
_atom_site_refinement_flags
_atom_site_disorder_assembly
_atom_site_disorder_group
O1 O 0.06446(4) 0.11877(4) 0.48203(8) 0.0287(2) Uani 1 1 d . . .
H1 H 0.0840 0.1018 0.4896 0.043 Uiso 1 1 calc R . .
O2 O 0.08799(3) 0.26203(3) -0.12882(7) 0.01902(18) Uani 1 1 d . . .
C2 C 0.08817(4) 0.29875(5) -0.04104(10) 0.0159(2) Uani 1 1 d . . .
C1 C 0.11127(5) 0.22497(5) -0.09479(10) 0.0164(2) Uani 1 1 d . . .
C3 C 0.12080(4) 0.31337(4) 0.06691(10) 0.0153(2) Uani 1 1 d . . .
C4 C 0.15886(4) 0.28777(5) 0.09781(10) 0.0149(2) Uani 1 1 d . . .
C5 C 0.16598(5) 0.26003(5) -0.01967(9) 0.0163(2) Uani 1 1 d . . .
H5A H 0.1951 0.2910 -0.0725 0.020 Uiso 1 1 calc R . .
H5B H 0.1814 0.2345 0.0034 0.020 Uiso 1 1 calc R . .
C6 C 0.21979(5) 0.33669(5) 0.13350(11) 0.0207(2) Uani 1 1 d . . .
H6A H 0.2174 0.3557 0.2083 0.031 Uiso 1 1 calc R . .
H6B H 0.2357 0.3649 0.0668 0.031 Uiso 1 1 calc R . .
H6C H 0.2450 0.3205 0.1481 0.031 Uiso 1 1 calc R . .
C7 C 0.11817(5) 0.35358(5) 0.14457(10) 0.0181(2) Uani 1 1 d . . .
H7 H 0.1404 0.3645 0.2178 0.022 Uiso 1 1 calc R . .
C8 C 0.08438(5) 0.37801(5) 0.11861(10) 0.0199(2) Uani 1 1 d . . .
H8 H 0.0834 0.4051 0.1734 0.024 Uiso 1 1 calc R . .
C9 C 0.05190(5) 0.36238(5) 0.01117(11) 0.0202(2) Uani 1 1 d . . .
H9 H 0.0282 0.3785 -0.0074 0.024 Uiso 1 1 calc R . .
C10 C 0.05415(5) 0.32343(5) -0.06840(10) 0.0185(2) Uani 1 1 d . . .
H10 H 0.0324 0.3133 -0.1423 0.022 Uiso 1 1 calc R . .
C11 C 0.13390(4) 0.24400(5) 0.20386(9) 0.0157(2) Uani 1 1 d . . .
C12 C 0.16318(5) 0.21595(5) 0.24460(10) 0.0188(2) Uani 1 1 d . . .
H12 H 0.1989 0.2252 0.2078 0.023 Uiso 1 1 calc R . .
C13 C 0.14110(5) 0.17496(5) 0.33761(10) 0.0205(2) Uani 1 1 d . . .
H13 H 0.1619 0.1568 0.3640 0.025 Uiso 1 1 calc R . .
C14 C 0.08884(5) 0.16058(5) 0.39181(10) 0.0193(2) Uani 1 1 d . . .
C15 C 0.05959(5) 0.18848(5) 0.35558(10) 0.0197(2) Uani 1 1 d . . .
H15 H 0.0242 0.1796 0.3939 0.024 Uiso 1 1 calc R . .
C16 C 0.08221(5) 0.22964(5) 0.26255(10) 0.0173(2) Uani 1 1 d . . .
H16 H 0.0617 0.2485 0.2384 0.021 Uiso 1 1 calc R . .
C17 C 0.12622(5) 0.20748(5) -0.21553(11) 0.0225(2) Uani 1 1 d . . .
H17A H 0.0910 0.1849 -0.2636 0.034 Uiso 1 1 calc R . .
H17B H 0.1444 0.1842 -0.1995 0.034 Uiso 1 1 calc R . .
H17C H 0.1530 0.2421 -0.2616 0.034 Uiso 1 1 calc R . .
C18 C 0.06374(5) 0.17227(5) -0.02898(11) 0.0206(2) Uani 1 1 d . . .
H18A H 0.0302 0.1523 -0.0832 0.031 Uiso 1 1 calc R . .
H18B H 0.0525 0.1846 0.0456 0.031 Uiso 1 1 calc R . .
H18C H 0.0779 0.1461 -0.0071 0.031 Uiso 1 1 calc R . .

loop_
_atom_site_aniso_label
_atom_site_aniso_U_11
_atom_site_aniso_U_22
_atom_site_aniso_U_33
_atom_site_aniso_U_23
_atom_site_aniso_U_13
_atom_site_aniso_U_12
O1 0.0366(5) 0.0267(5) 0.0226(4) 0.0069(4) 0.0009(4) 0.0156(4)
O2 0.0205(4) 0.0216(4) 0.0186(4) -0.0040(3) -0.0045(3) 0.0132(3)
C2 0.0136(5) 0.0155(5) 0.0181(5) 0.0000(4) 0.0011(4) 0.0069(4)
C1 0.0149(5) 0.0173(5) 0.0182(5) -0.0025(4) -0.0013(4) 0.0088(4)
C3 0.0133(5) 0.0158(5) 0.0172(5) 0.0014(4) 0.0017(4) 0.0077(4)
C4 0.0124(5) 0.0161(5) 0.0168(5) -0.0024(4) -0.0011(4) 0.0077(4)
C5 0.0131(5) 0.0191(5) 0.0177(5) -0.0017(4) 0.0002(4) 0.0089(4)
C6 0.0164(5) 0.0204(6) 0.0246(6) -0.0041(4) -0.0038(4) 0.0086(5)
C7 0.0193(5) 0.0192(5) 0.0172(5) 0.0001(4) 0.0009(4) 0.0106(4)
C8 0.0221(6) 0.0185(5) 0.0221(6) 0.0019(4) 0.0049(4) 0.0125(5)
C9 0.0177(5) 0.0191(5) 0.0270(6) 0.0059(4) 0.0036(4) 0.0116(5)
C10 0.0142(5) 0.0186(5) 0.0220(5) 0.0029(4) -0.0006(4) 0.0076(4)
C11 0.0161(5) 0.0174(5) 0.0150(5) -0.0036(4) -0.0028(4) 0.0095(4)
C12 0.0190(5) 0.0231(6) 0.0178(5) -0.0026(4) -0.0009(4) 0.0133(5)
C13 0.0255(6) 0.0235(6) 0.0187(5) -0.0012(4) -0.0033(4) 0.0169(5)
C14 0.0232(6) 0.0187(5) 0.0155(5) -0.0006(4) -0.0018(4) 0.0101(5)
C15 0.0184(5) 0.0233(6) 0.0174(5) -0.0010(4) 0.0002(4) 0.0104(5)
C16 0.0173(5) 0.0192(5) 0.0182(5) -0.0021(4) -0.0019(4) 0.0111(4)
C17 0.0222(6) 0.0266(6) 0.0196(5) -0.0049(4) -0.0012(4) 0.0129(5)
C18 0.0179(5) 0.0194(5) 0.0217(5) -0.0014(4) -0.0012(4) 0.0071(4)

loop_
_atom_type_symbol
_atom_type_description
_atom_type_scat_dispersion_real
_atom_type_scat_dispersion_imag
_atom_type_scat_source
C C 0.0033 0.0016 'International Tables Vol C Tables 4.2.6.8 and 6.1.1.4'
H H 0.0000 0.0000 'International Tables Vol C Tables 4.2.6.8 and 6.1.1.4'
O O 0.0106 0.0060 'International Tables Vol C Tables 4.2.6.8 and 6.1.1.4'

loop_
_geom_angle_atom_site_label_1
_geom_angle_atom_site_label_2
_geom_angle_atom_site_label_3
_geom_angle
_geom_angle_site_symmetry_1
_geom_angle_site_symmetry_3
_geom_angle_publ_flag
C14 O1 H1 109.5 . . ?
C2 O2 C1 117.45(8) . . ?
O2 C2 C10 114.87(9) . . ?
O2 C2 C3 124.44(9) . . ?
C10 C2 C3 120.66(10) . . ?
O2 C1 C17 104.95(9) . . ?
O2 C1 C5 108.89(8) . . ?
C17 C1 C5 109.61(9) . . ?
O2 C1 C18 107.81(9) . . ?
C17 C1 C18 110.44(9) . . ?
C5 C1 C18 114.66(9) . . ?
C7 C3 C2 117.35(10) . . ?
C7 C3 C4 120.99(9) . . ?
C2 C3 C4 121.64(9) . . ?
C3 C4 C5 107.77(8) . . ?
C3 C4 C11 112.03(8) . . ?
C5 C4 C11 111.62(8) . . ?
C3 C4 C6 109.54(9) . . ?
C5 C4 C6 106.57(8) . . ?
C11 C4 C6 109.15(8) . . ?
C1 C5 C4 115.55(9) . . ?
C1 C5 H5A 108.4 . . ?
C4 C5 H5A 108.4 . . ?
C1 C5 H5B 108.4 . . ?
C4 C5 H5B 108.4 . . ?
H5A C5 H5B 107.5 . . ?
C4 C6 H6A 109.5 . . ?
C4 C6 H6B 109.5 . . ?
H6A C6 H6B 109.5 . . ?
C4 C6 H6C 109.5 . . ?
H6A C6 H6C 109.5 . . ?
H6B C6 H6C 109.5 . . ?
C8 C7 C3 122.41(10) . . ?
C8 C7 H7 118.8 . . ?
C3 C7 H7 118.8 . . ?
C7 C8 C9 119.14(10) . . ?
C7 C8 H8 120.4 . . ?
C9 C8 H8 120.4 . . ?
C10 C9 C8 119.93(10) . . ?
C10 C9 H9 120.0 . . ?
C8 C9 H9 120.0 . . ?
C9 C10 C2 120.49(10) . . ?
C9 C10 H10 119.8 . . ?
C2 C10 H10 119.8 . . ?
C16 C11 C12 116.83(10) . . ?
C16 C11 C4 123.21(9) . . ?
C12 C11 C4 119.96(9) . . ?
C13 C12 C11 121.53(10) . . ?
C13 C12 H12 119.2 . . ?
C11 C12 H12 119.2 . . ?
C14 C13 C12 120.17(10) . . ?
C14 C13 H13 119.9 . . ?
C12 C13 H13 119.9 . . ?
C15 C14 O1 118.32(10) . . ?
C15 C14 C13 119.64(10) . . ?
O1 C14 C13 122.04(10) . . ?
C14 C15 C16 119.69(10) . . ?
C14 C15 H15 120.2 . . ?
C16 C15 H15 120.2 . . ?
C11 C16 C15 122.11(10) . . ?
C11 C16 H16 118.9 . . ?
C15 C16 H16 118.9 . . ?
C1 C17 H17A 109.5 . . ?
C1 C17 H17B 109.5 . . ?
H17A C17 H17B 109.5 . . ?
C1 C17 H17C 109.5 . . ?
H17A C17 H17C 109.5 . . ?
H17B C17 H17C 109.5 . . ?
C1 C18 H18A 109.5 . . ?
C1 C18 H18B 109.5 . . ?
H18A C18 H18B 109.5 . . ?
C1 C18 H18C 109.5 . . ?
H18A C18 H18C 109.5 . . ?
H18B C18 H18C 109.5 . . ?

loop_
_geom_bond_atom_site_label_1
_geom_bond_atom_site_label_2
_geom_bond_distance
_geom_bond_site_symmetry_2
_geom_bond_publ_flag
O1 C14 1.3843(14) . ?
O1 H1 0.8500 . ?
O2 C2 1.3706(13) . ?
O2 C1 1.4592(13) . ?
C2 C10 1.3990(15) . ?
C2 C3 1.3999(15) . ?
C1 C17 1.5167(15) . ?
C1 C5 1.5243(15) . ?
C1 C18 1.5266(16) . ?
C3 C7 1.3990(15) . ?
C3 C4 1.5235(15) . ?
C4 C5 1.5398(14) . ?
C4 C11 1.5409(15) . ?
C4 C6 1.5467(15) . ?
C5 H5A 0.9900 . ?
C5 H5B 0.9900 . ?
C6 H6A 0.9800 . ?
C6 H6B 0.9800 . ?
C6 H6C 0.9800 . ?
C7 C8 1.3852(15) . ?
C7 H7 0.9500 . ?
C8 C9 1.3928(16) . ?
C8 H8 0.9500 . ?
C9 C10 1.3809(16) . ?
C9 H9 0.9500 . ?
C10 H10 0.9500 . ?
C11 C16 1.3932(15) . ?
C11 C12 1.4016(15) . ?
C12 C13 1.3906(16) . ?
C12 H12 0.9500 . ?
C13 C14 1.3845(16) . ?
C13 H13 0.9500 . ?
C14 C15 1.3831(16) . ?
C15 C16 1.3939(15) . ?
C15 H15 0.9500 . ?
C16 H16 0.9500 . ?
C17 H17A 0.9800 . ?
C17 H17B 0.9800 . ?
C17 H17C 0.9800 . ?
C18 H18A 0.9800 . ?
C18 H18B 0.9800 . ?
C18 H18C 0.9800 . ?

loop_
_geom_hbond_atom_site_label_D
_geom_hbond_atom_site_label_H
_geom_hbond_atom_site_label_A
_geom_hbond_distance_DH
_geom_hbond_distance_HA
_geom_hbond_distance_DA
_geom_hbond_angle_DHA
_geom_hbond_site_symmetry_A
O1 H1 O1 0.85 1.94 2.7855(9) 171.8 11_556

loop_
_geom_torsion_atom_site_label_1
_geom_torsion_atom_site_label_2
_geom_torsion_atom_site_label_3
_geom_torsion_atom_site_label_4
_geom_torsion
_geom_torsion_site_symmetry_1
_geom_torsion_site_symmetry_2
_geom_torsion_site_symmetry_3
_geom_torsion_site_symmetry_4
_geom_torsion_publ_flag
C1 O2 C2 C10 -166.21(9) . . . . ?
C1 O2 C2 C3 16.05(15) . . . . ?
C2 O2 C1 C17 -159.31(9) . . . . ?
C2 O2 C1 C5 -42.02(12) . . . . ?
C2 O2 C1 C18 82.95(11) . . . . ?
O2 C2 C3 C7 177.14(10) . . . . ?
C10 C2 C3 C7 -0.48(16) . . . . ?
O2 C2 C3 C4 -1.46(16) . . . . ?
C10 C2 C3 C4 -179.08(10) . . . . ?
C7 C3 C4 C5 -163.76(10) . . . . ?
C2 C3 C4 C5 14.79(13) . . . . ?
C7 C3 C4 C11 73.08(12) . . . . ?
C2 C3 C4 C11 -108.37(11) . . . . ?
C7 C3 C4 C6 -48.19(13) . . . . ?
C2 C3 C4 C6 130.35(11) . . . . ?
O2 C1 C5 C4 57.84(11) . . . . ?
C17 C1 C5 C4 172.13(9) . . . . ?
C18 C1 C5 C4 -63.01(12) . . . . ?
C3 C4 C5 C1 -43.16(12) . . . . ?
C11 C4 C5 C1 80.26(11) . . . . ?
C6 C4 C5 C1 -160.66(9) . . . . ?
C2 C3 C7 C8 0.85(16) . . . . ?
C4 C3 C7 C8 179.45(10) . . . . ?
C3 C7 C8 C9 -0.29(17) . . . . ?
C7 C8 C9 C10 -0.65(16) . . . . ?
C8 C9 C10 C2 1.01(16) . . . . ?
O2 C2 C10 C9 -178.27(10) . . . . ?
C3 C2 C10 C9 -0.44(16) . . . . ?
C3 C4 C11 C16 0.63(14) . . . . ?
C5 C4 C11 C16 -120.34(11) . . . . ?
C6 C4 C11 C16 122.12(11) . . . . ?
C3 C4 C11 C12 179.84(9) . . . . ?
C5 C4 C11 C12 58.88(12) . . . . ?
C6 C4 C11 C12 -58.66(12) . . . . ?
C16 C11 C12 C13 1.17(16) . . . . ?
C4 C11 C12 C13 -178.09(10) . . . . ?
C11 C12 C13 C14 0.49(17) . . . . ?
C12 C13 C14 C15 -1.99(17) . . . . ?
C12 C13 C14 O1 177.99(10) . . . . ?
O1 C14 C15 C16 -178.21(10) . . . . ?
C13 C14 C15 C16 1.77(17) . . . . ?
C12 C11 C16 C15 -1.40(16) . . . . ?
C4 C11 C16 C15 177.83(10) . . . . ?
C14 C15 C16 C11 -0.04(16) . . . . ?

loop_
_cod_related_entry_id
_cod_related_entry_database
_cod_related_entry_code
1 ChemSpider 88264
